data_2221649
loop_
_publ_author_name
'Gainsford, Graeme J.'
'Luxenburger, Andreas'
'Woolhouse, Anthony D.'

_publ_section_title (3<i>R</i>,6<i>S</i>,7a<i>S</i>)-3-Phenyl-6-(phenylsulfanyl)perhydropyrrolo[1,2-<i>c</i>]oxazol-5-one
_journal_coeditor_code ER2064
_journal_issue 5
_journal_name_full 'Acta Crystallographica Section E'
_journal_page_first o943
_journal_paper_doi 10.1107/S1600536809011623
_journal_volume 65
_journal_year 2009
_chemical_formula_moiety 'C18 H17 N O2 S'
_chemical_formula_sum 'C18 H17 N O2 S'
_chemical_formula_weight 311.39
_chemical_name_common
;
(3<i>R</i>,6<i>S</i>,7a<i>S</i>)-3-Phenyl-6-
(phenylsulfanyl)perhydropyrrolo[1,2-<i>c</i>]oxazol-5-one
;
_chemical_name_systematic
;
(2<i>R</i>,5<i>S</i>,7<i>S</i>)-2-phenyl-7-phenylsulfanyl-1-aza-3-
oxabicyclo[3.3.0]octan-8-one
;
_space_group_IT_number 19
_symmetry_cell_setting orthorhombic
_symmetry_space_group_name_Hall 'P 2ac 2ab'
_symmetry_space_group_name_H-M 'P 21 21 21'
_atom_sites_solution_hydrogens geom
_atom_sites_solution_primary direct
_atom_sites_solution_secondary difmap
_audit_creation_method SHELXL-97
_cell_angle_alpha 90.00
_cell_angle_beta 90.00
_cell_angle_gamma 90.00
_cell_formula_units_Z 4
_cell_length_a 5.3884(3)
_cell_length_b 11.2227(7)
_cell_length_c 25.3308(16)
_cell_measurement_reflns_used 9806
_cell_measurement_temperature 121(2)
_cell_measurement_theta_max 34.43
_cell_measurement_theta_min 3.02
_cell_volume 1531.81(16)
_computing_cell_refinement 'SAINT (Bruker, 2006)'
_computing_data_collection 'APEX2 (Bruker, 2006)'
_computing_data_reduction 'SAINT and SADABS (Bruker, 2006)'
_computing_molecular_graphics
;
ORTEP-3 (Farrugia, 1997), Mercury (Macrae <i>et al.</i>, 2006)
 and PLATON (Spek, 2009)
;
_computing_publication_material
;
SHELXL97 (Sheldrick, 2008) and PLATON (Spek, 2009)
;
_computing_structure_refinement 'SHELXL97 (Sheldrick, 2008)'
_computing_structure_solution 'SHELXS97 (Sheldrick, 2008)'
_diffrn_ambient_temperature 121(2)
_diffrn_detector_area_resol_mean 8.333
_diffrn_measured_fraction_theta_full 0.960
_diffrn_measured_fraction_theta_max 0.960
_diffrn_measurement_device_type
;
Bruker--Nonius APEXII CCD area-detector
;
_diffrn_measurement_method '\f and \w'
_diffrn_radiation_monochromator graphite
_diffrn_radiation_source 'fine-focus sealed tube'
_diffrn_radiation_type MoK\a
_diffrn_radiation_wavelength 0.71073
_diffrn_reflns_av_R_equivalents 0.0302
_diffrn_reflns_av_sigmaI/netI 0.0163
_diffrn_reflns_limit_h_max 8
_diffrn_reflns_limit_h_min -8
_diffrn_reflns_limit_k_max 16
_diffrn_reflns_limit_k_min -17
_diffrn_reflns_limit_l_max 38
_diffrn_reflns_limit_l_min -38
_diffrn_reflns_number 45370
_diffrn_reflns_theta_full 34.00
_diffrn_reflns_theta_max 34.00
_diffrn_reflns_theta_min 3.02
_diffrn_standards_decay_% 0
_diffrn_standards_number 0
_exptl_absorpt_coefficient_mu 0.218
_exptl_absorpt_correction_T_max 0.937
_exptl_absorpt_correction_T_min 0.829
_exptl_absorpt_correction_type multi-scan
_exptl_absorpt_process_details '(Blessing, 1995)'
_exptl_crystal_colour colourless
_exptl_crystal_density_diffrn 1.350
_exptl_crystal_density_method 'not measured'
_exptl_crystal_description block
_exptl_crystal_F_000 656
_exptl_crystal_size_max 0.75
_exptl_crystal_size_mid 0.39
_exptl_crystal_size_min 0.30
_refine_diff_density_max 0.383
_refine_diff_density_min -0.203
_refine_ls_abs_structure_details 'Flack (1983), 2508 Friedel pairs'
_refine_ls_abs_structure_Flack 0.01(4)
_refine_ls_extinction_method none
_refine_ls_goodness_of_fit_ref 1.113
_refine_ls_hydrogen_treatment constr
_refine_ls_matrix_type full
_refine_ls_number_parameters 199
_refine_ls_number_reflns 5948
_refine_ls_number_restraints 0
_refine_ls_restrained_S_all 1.113
_refine_ls_R_factor_all 0.0349
_refine_ls_R_factor_gt 0.0329
_refine_ls_shift/su_max 0.001
_refine_ls_shift/su_mean 0.000
_refine_ls_structure_factor_coef Fsqd
_refine_ls_weighting_details 'calc w=1/[\s^2^(Fo^2^)+(0.0528P)^2^+0.1721P] where P=(Fo^2^+2Fc^2^)/3'
_refine_ls_weighting_scheme calc
_refine_ls_wR_factor_gt 0.0847
_refine_ls_wR_factor_ref 0.0867
_reflns_number_gt 5711
_reflns_number_total 5948
_reflns_threshold_expression I>2\s(I)
_cod_data_source_file er2064.cif
_cod_data_source_block I
_cod_database_code 2221649
_cod_database_fobs_code 2221649

loop_
_symmetry_equiv_pos_as_xyz
'x, y, z'
'-x+1/2, -y, z+1/2'
'-x, y+1/2, -z+1/2'
'x+1/2, -y+1/2, -z'

loop_
_atom_site_type_symbol
_atom_site_label
_atom_site_fract_x
_atom_site_fract_y
_atom_site_fract_z
_atom_site_U_iso_or_equiv
_atom_site_adp_type
_atom_site_calc_flag
_atom_site_refinement_flags
_atom_site_occupancy
_atom_site_disorder_assembly
_atom_site_disorder_group
S S1 0.53402(5) 0.52168(2) 0.147539(9) 0.02284(6) Uani d . 1 . .
O O2 0.63842(15) 0.59460(6) 0.36457(3) 0.02259(14) Uani d . 1 . .
O O5 0.76332(18) 0.36178(6) 0.23809(3) 0.02532(15) Uani d . 1 . .
N N4 0.80755(16) 0.53105(7) 0.28760(3) 0.01873(14) Uani d . 1 . .
C C1 0.5697(2) 0.67901(8) 0.32437(4) 0.02362(18) Uani d . 1 . .
H H1A 0.5735 0.7616 0.3381 0.028 Uiso calc R 1 . .
H H1B 0.4020 0.6619 0.3103 0.028 Uiso calc R 1 . .
C C2 0.88109(18) 0.41716(8) 0.37229(3) 0.01718(15) Uani d . 1 . .
C C3 0.70664(17) 0.48760(8) 0.33825(3) 0.01756(15) Uani d . 1 . .
H H3 0.5543 0.4392 0.3313 0.021 Uiso calc R 1 . .
C C4 0.8234(2) 0.29955(8) 0.38433(4) 0.02221(17) Uani d . 1 . .
H H4 0.6793 0.2640 0.3695 0.027 Uiso calc R 1 . .
C C5 0.77799(18) 0.46990(8) 0.24169(3) 0.01866(15) Uani d . 1 . .
C C6 0.7641(2) 0.56099(8) 0.19659(4) 0.02006(16) Uani d . 1 . .
H H6 0.9305 0.5691 0.1795 0.024 Uiso calc R 1 . .
C C7 0.6940(3) 0.67833(8) 0.22432(4) 0.0274(2) Uani d . 1 . .
H H71 0.7857 0.7462 0.2087 0.033 Uiso calc R 1 . .
H H72 0.5138 0.6938 0.2212 0.033 Uiso calc R 1 . .
C C7A 0.7678(2) 0.66023(8) 0.28236(4) 0.02122(17) Uani d . 1 . .
H H7A 0.9223 0.7055 0.2911 0.025 Uiso calc R 1 . .
C C9 0.9747(2) 0.23345(9) 0.41785(5) 0.02726(19) Uani d . 1 . .
H H9 0.9343 0.1531 0.4259 0.033 Uiso calc R 1 . .
C C10 1.1843(2) 0.28528(10) 0.43943(4) 0.0288(2) Uani d . 1 . .
H H10 1.2878 0.2406 0.4624 0.035 Uiso calc R 1 . .
C C11 1.2439(2) 0.40310(10) 0.42745(5) 0.0274(2) Uani d . 1 . .
H H11 1.3877 0.4386 0.4424 0.033 Uiso calc R 1 . .
C C12 1.09340(18) 0.46886(9) 0.39371(4) 0.02237(17) Uani d . 1 . .
H H12 1.1353 0.5489 0.3853 0.027 Uiso calc R 1 . .
C C13 0.71008(18) 0.45302(7) 0.09728(4) 0.01856(15) Uani d . 1 . .
C C14 0.9116(2) 0.37876(9) 0.10770(4) 0.02280(18) Uani d . 1 . .
H H14 0.9565 0.3611 0.1431 0.027 Uiso calc R 1 . .
C C15 1.0467(2) 0.33070(10) 0.06609(4) 0.02566(19) Uani d . 1 . .
H H15 1.1859 0.2813 0.0732 0.031 Uiso calc R 1 . .
C C16 0.9801(2) 0.35426(9) 0.01414(4) 0.02609(19) Uani d . 1 . .
H H16 1.0746 0.3221 -0.0142 0.031 Uiso calc R 1 . .
C C17 0.7743(2) 0.42516(9) 0.00390(4) 0.02471(18) Uani d . 1 . .
H H17 0.7254 0.4397 -0.0316 0.030 Uiso calc R 1 . .
C C18 0.63983(19) 0.47488(9) 0.04504(4) 0.02167(16) Uani d . 1 . .
H H18 0.5001 0.5238 0.0377 0.026 Uiso calc R 1 . .

loop_
_atom_site_aniso_label
_atom_site_aniso_U_11
_atom_site_aniso_U_22
_atom_site_aniso_U_33
_atom_site_aniso_U_12
_atom_site_aniso_U_13
_atom_site_aniso_U_23
S1 0.02433(10) 0.02516(10) 0.01902(10) 0.00568(8) -0.00096(8) -0.00069(8)
O2 0.0304(3) 0.0205(3) 0.0169(3) 0.0075(3) 0.0009(3) -0.0014(2)
O5 0.0404(4) 0.0151(3) 0.0205(3) 0.0020(3) -0.0005(3) -0.0027(2)
N4 0.0270(4) 0.0144(3) 0.0148(3) 0.0010(3) 0.0016(3) -0.0007(2)
C1 0.0323(5) 0.0203(4) 0.0183(4) 0.0070(3) -0.0006(3) -0.0002(3)
C2 0.0203(4) 0.0172(3) 0.0141(3) 0.0012(3) 0.0009(3) -0.0011(2)
C3 0.0218(4) 0.0166(3) 0.0143(3) 0.0006(3) 0.0007(3) -0.0006(2)
C4 0.0250(4) 0.0179(3) 0.0236(4) -0.0004(3) -0.0009(3) -0.0001(3)
C5 0.0243(4) 0.0167(3) 0.0150(3) 0.0018(3) 0.0006(3) -0.0009(3)
C6 0.0282(4) 0.0173(3) 0.0147(4) 0.0012(3) 0.0007(3) 0.0002(3)
C7 0.0481(6) 0.0161(3) 0.0180(4) 0.0049(4) 0.0023(4) 0.0002(3)
C7A 0.0305(5) 0.0140(3) 0.0191(4) -0.0005(3) 0.0014(3) -0.0016(3)
C9 0.0311(5) 0.0220(4) 0.0287(5) 0.0036(4) 0.0001(4) 0.0047(3)
C10 0.0285(5) 0.0328(5) 0.0251(5) 0.0093(4) -0.0033(4) 0.0021(4)
C11 0.0213(4) 0.0334(5) 0.0276(5) 0.0029(4) -0.0047(4) -0.0034(4)
C12 0.0197(4) 0.0229(4) 0.0245(4) -0.0016(3) 0.0002(3) -0.0016(3)
C13 0.0228(4) 0.0169(3) 0.0160(3) -0.0008(3) -0.0019(3) 0.0000(3)
C14 0.0280(5) 0.0238(4) 0.0167(4) 0.0053(3) -0.0025(3) 0.0008(3)
C15 0.0268(4) 0.0281(4) 0.0222(4) 0.0062(4) -0.0019(4) -0.0027(3)
C16 0.0301(5) 0.0293(4) 0.0189(4) 0.0002(4) 0.0015(4) -0.0029(3)
C17 0.0311(5) 0.0272(4) 0.0158(4) -0.0028(4) -0.0047(4) 0.0004(3)
C18 0.0251(4) 0.0216(4) 0.0183(4) -0.0007(3) -0.0053(3) 0.0022(3)

loop_
_atom_type_symbol
_atom_type_description
_atom_type_scat_dispersion_real
_atom_type_scat_dispersion_imag
_atom_type_scat_source
C C 0.0033 0.0016 'International Tables Vol C Tables 4.2.6.8 and 6.1.1.4'
H H 0.0000 0.0000 'International Tables Vol C Tables 4.2.6.8 and 6.1.1.4'
N N 0.0061 0.0033 'International Tables Vol C Tables 4.2.6.8 and 6.1.1.4'
O O 0.0106 0.0060 'International Tables Vol C Tables 4.2.6.8 and 6.1.1.4'
S S 0.1246 0.1234 'International Tables Vol C Tables 4.2.6.8 and 6.1.1.4'

loop_
_geom_angle_atom_site_label_1
_geom_angle_atom_site_label_2
_geom_angle_atom_site_label_3
_geom_angle_site_symmetry_1
_geom_angle_site_symmetry_3
_geom_angle
_geom_angle_publ_flag
C13 S1 C6 . . 103.50(5) ?
C3 O2 C1 . . 106.90(7) ?
C5 N4 C7A . . 113.75(8) ?
C5 N4 C3 . . 122.24(8) ?
C7A N4 C3 . . 110.50(7) ?
O2 C1 C7A . . 102.90(8) ?
O2 C1 H1A . . 111.2 ?
C7A C1 H1A . . 111.2 ?
O2 C1 H1B . . 111.2 ?
C7A C1 H1B . . 111.2 ?
H1A C1 H1B . . 109.1 ?
C4 C2 C12 . . 119.60(9) ?
C4 C2 C3 . . 119.09(9) ?
C12 C2 C3 . . 121.26(8) ?
O2 C3 N4 . . 102.93(7) ?
O2 C3 C2 . . 109.72(7) ?
N4 C3 C2 . . 116.27(8) ?
O2 C3 H3 . . 109.2 ?
N4 C3 H3 . . 109.2 ?
C2 C3 H3 . . 109.2 ?
C2 C4 C9 . . 120.59(10) ?
C2 C4 H4 . . 119.7 ?
C9 C4 H4 . . 119.7 ?
O5 C5 N4 . . 125.01(9) ?
O5 C5 C6 . . 127.15(8) ?
N4 C5 C6 . . 107.84(7) ?
C5 C6 C7 . . 104.01(7) ?
C5 C6 S1 . . 112.46(6) ?
C7 C6 S1 . . 110.72(8) ?
C5 C6 H6 . . 109.8 ?
C7 C6 H6 . . 109.8 ?
S1 C6 H6 . . 109.8 ?
C7A C7 C6 . . 105.07(8) ?
C7A C7 H71 . . 110.7 ?
C6 C7 H71 . . 110.7 ?
C7A C7 H72 . . 110.7 ?
C6 C7 H72 . . 110.7 ?
H71 C7 H72 . . 108.8 ?
N4 C7A C1 . . 100.10(8) ?
N4 C7A C7 . . 104.74(7) ?
C1 C7A C7 . . 118.00(10) ?
N4 C7A H7A . . 111.1 ?
C1 C7A H7A . . 111.1 ?
C7 C7A H7A . . 111.1 ?
C10 C9 C4 . . 119.71(10) ?
C10 C9 H9 . . 120.1 ?
C4 C9 H9 . . 120.1 ?
C9 C10 C11 . . 120.05(10) ?
C9 C10 H10 . . 120.0 ?
C11 C10 H10 . . 120.0 ?
C12 C11 C10 . . 120.22(10) ?
C12 C11 H11 . . 119.9 ?
C10 C11 H11 . . 119.9 ?
C11 C12 C2 . . 119.82(9) ?
C11 C12 H12 . . 120.1 ?
C2 C12 H12 . . 120.1 ?
C14 C13 C18 . . 119.67(9) ?
C14 C13 S1 . . 122.90(7) ?
C18 C13 S1 . . 117.43(7) ?
C15 C14 C13 . . 119.76(9) ?
C15 C14 H14 . . 120.1 ?
C13 C14 H14 . . 120.1 ?
C16 C15 C14 . . 120.60(10) ?
C16 C15 H15 . . 119.7 ?
C14 C15 H15 . . 119.7 ?
C17 C16 C15 . . 119.47(10) ?
C17 C16 H16 . . 120.3 ?
C15 C16 H16 . . 120.3 ?
C18 C17 C16 . . 120.49(9) ?
C18 C17 H17 . . 119.8 ?
C16 C17 H17 . . 119.8 ?
C17 C18 C13 . . 119.95(9) ?
C17 C18 H18 . . 120.0 ?
C13 C18 H18 . . 120.0 ?

loop_
_geom_bond_atom_site_label_1
_geom_bond_atom_site_label_2
_geom_bond_site_symmetry_2
_geom_bond_distance
_geom_bond_publ_flag
S1 C13 . 1.7648(10) ?
S1 C6 . 1.8098(10) ?
O2 C3 . 1.4217(11) ?
O2 C1 . 1.4393(12) ?
O5 C5 . 1.2194(11) ?
N4 C5 . 1.3598(11) ?
N4 C7A . 1.4716(11) ?
N4 C3 . 1.4762(11) ?
C1 C7A . 1.5218(15) ?
C1 H1A . 0.9900 ?
C1 H1B . 0.9900 ?
C2 C4 . 1.3900(12) ?
C2 C12 . 1.3927(13) ?
C2 C3 . 1.5007(13) ?
C3 H3 . 1.0000 ?
C4 C9 . 1.3913(15) ?
C4 H4 . 0.9500 ?
C5 C6 . 1.5348(13) ?
C6 C7 . 1.5395(13) ?
C6 H6 . 1.0000 ?
C7 C7A . 1.5363(14) ?
C7 H71 . 0.9900 ?
C7 H72 . 0.9900 ?
C7A H7A . 1.0000 ?
C9 C10 . 1.3831(17) ?
C9 H9 . 0.9500 ?
C10 C11 . 1.3940(17) ?
C10 H10 . 0.9500 ?
C11 C12 . 1.3901(15) ?
C11 H11 . 0.9500 ?
C12 H12 . 0.9500 ?
C13 C14 . 1.3942(13) ?
C13 C18 . 1.3981(12) ?
C14 C15 . 1.3899(14) ?
C14 H14 . 0.9500 ?
C15 C16 . 1.3896(14) ?
C15 H15 . 0.9500 ?
C16 C17 . 1.3892(16) ?
C16 H16 . 0.9500 ?
C17 C18 . 1.3866(15) ?
C17 H17 . 0.9500 ?
C18 H18 . 0.9500 ?

loop_
_geom_hbond_atom_site_label_D
_geom_hbond_atom_site_label_H
_geom_hbond_atom_site_label_A
_geom_hbond_site_symmetry_A
_geom_hbond_distance_DH
_geom_hbond_distance_HA
_geom_hbond_distance_DA
_geom_hbond_angle_DHA
_geom_hbond_publ_flag
C7A H7A O5 3_755 1.00 2.55 3.4305(13) 147 yes
C7 H72 O5 3_655 0.99 2.62 3.3493(16) 131 yes
C1 H1B O5 3_655 0.99 2.71 3.1513(13) 108 yes
C1 H1A S1 3_655 0.99 3.00 3.9512(14) 162 yes
C4 H4 S1 3_645 0.95 2.98 3.7531(13) 139 yes

loop_
_geom_torsion_atom_site_label_1
_geom_torsion_atom_site_label_2
_geom_torsion_atom_site_label_3
_geom_torsion_atom_site_label_4
_geom_torsion_site_symmetry_1
_geom_torsion_site_symmetry_2
_geom_torsion_site_symmetry_3
_geom_torsion_site_symmetry_4
_geom_torsion
_geom_torsion_publ_flag
C3 O2 C1 C7A . . . . -42.19(10) ?
C1 O2 C3 N4 . . . . 30.62(10) ?
C1 O2 C3 C2 . . . . 155.00(8) ?
C5 N4 C3 O2 . . . . -145.28(9) ?
C7A N4 C3 O2 . . . . -7.18(10) ?
C5 N4 C3 C2 . . . . 94.76(11) ?
C7A N4 C3 C2 . . . . -127.14(9) ?
C4 C2 C3 O2 . . . . 125.46(9) ?
C12 C2 C3 O2 . . . . -51.84(11) ?
C4 C2 C3 N4 . . . . -118.31(9) ?
C12 C2 C3 N4 . . . . 64.39(11) ?
C12 C2 C4 C9 . . . . 0.47(15) ?
C3 C2 C4 C9 . . . . -176.88(9) ?
C7A N4 C5 O5 . . . . -167.92(11) ?
C3 N4 C5 O5 . . . . -31.03(16) ?
C7A N4 C5 C6 . . . . 11.47(12) ?
C3 N4 C5 C6 . . . . 148.36(8) ?
O5 C5 C6 C7 . . . . 159.26(12) ?
N4 C5 C6 C7 . . . . -20.11(11) ?
O5 C5 C6 S1 . . . . 39.41(14) ?
N4 C5 C6 S1 . . . . -139.96(7) ?
C13 S1 C6 C5 . . . . -98.36(7) ?
C13 S1 C6 C7 . . . . 145.76(7) ?
C5 C6 C7 C7A . . . . 20.79(12) ?
S1 C6 C7 C7A . . . . 141.81(8) ?
C5 N4 C7A C1 . . . . 124.87(9) ?
C3 N4 C7A C1 . . . . -17.02(10) ?
C5 N4 C7A C7 . . . . 2.19(12) ?
C3 N4 C7A C7 . . . . -139.70(9) ?
O2 C1 C7A N4 . . . . 34.70(9) ?
O2 C1 C7A C7 . . . . 147.49(8) ?
C6 C7 C7A N4 . . . . -14.67(12) ?
C6 C7 C7A C1 . . . . -124.87(9) ?
C2 C4 C9 C10 . . . . 0.09(16) ?
C4 C9 C10 C11 . . . . -0.26(17) ?
C9 C10 C11 C12 . . . . -0.13(17) ?
C10 C11 C12 C2 . . . . 0.70(16) ?
C4 C2 C12 C11 . . . . -0.86(14) ?
C3 C2 C12 C11 . . . . 176.43(9) ?
C6 S1 C13 C14 . . . . 37.85(9) ?
C6 S1 C13 C18 . . . . -142.53(7) ?
C18 C13 C14 C15 . . . . 2.42(15) ?
S1 C13 C14 C15 . . . . -177.97(8) ?
C13 C14 C15 C16 . . . . -1.15(17) ?
C14 C15 C16 C17 . . . . -0.94(17) ?
C15 C16 C17 C18 . . . . 1.75(16) ?
C16 C17 C18 C13 . . . . -0.48(15) ?
C14 C13 C18 C17 . . . . -1.62(14) ?
S1 C13 C18 C17 . . . . 178.75(8) ?

loop_
_cod_related_entry_id
_cod_related_entry_database
_cod_related_entry_code
1 ChemSpider 24742074
